data_4089363
loop_
_publ_author_name
'Schnurr, Anna'
'Samigullin, Kamil'
'Breunig, Jens M.'
'Bolte, Michael'
'Lerner, Hans-Wolfram'
'Wagner, Matthias'

_publ_section_title
;
 One-Pot Synthesis of [(C6F5)2BH2]&#x2212;from C6F5MgBr/BH3&#x00B7;SMe2and
 Its in Situ Transformation to Piers&#x2019; Borane
;
_journal_issue 10
_journal_name_full Organometallics
_journal_page_first 2838
_journal_paper_doi 10.1021/om200186w
_journal_volume 30
_journal_year 2011
_chemical_formula_moiety 'C24 H48 Br3 Mg2 O6, C12 H2 B F10'
_chemical_formula_sum 'C36 H50 B Br3 F10 Mg2 O6'
_chemical_formula_weight 1067.92
_space_group_IT_number 14
_space_group_name_Hall '-P 2yn'
_space_group_name_H-M_alt 'P 1 21/n 1'
_symmetry_cell_setting monoclinic
_symmetry_space_group_name_Hall '-P 2yn'
_symmetry_space_group_name_H-M 'P 1 21/n 1'
_atom_sites_solution_hydrogens geom
_atom_sites_solution_primary direct
_atom_sites_solution_secondary difmap
_audit_creation_method SHELXL-97
_cell_angle_alpha 90.00
_cell_angle_beta 90.650(5)
_cell_angle_gamma 90.00
_cell_formula_units_Z 4
_cell_length_a 9.6156(6)
_cell_length_b 29.641(2)
_cell_length_c 15.6876(8)
_cell_measurement_reflns_used 33342
_cell_measurement_temperature 173(2)
_cell_measurement_theta_max 25.2
_cell_measurement_theta_min 2.2
_cell_volume 4470.9(5)
_computing_cell_refinement 'X-Area (Stoe & Cie, 2001)'
_computing_data_collection 'X-Area (Stoe & Cie, 2001)'
_computing_data_reduction 'X-Area (Stoe & Cie, 2001)'
_computing_molecular_graphics 'XP in SHELXTL-Plus (Sheldrick, 1991)'
_computing_publication_material SHELXL97
_computing_structure_refinement 'SHELXL97 (Sheldrick, 1997) '
_computing_structure_solution 'SHELXS97 (Sheldrick, 1990) '
_diffrn_ambient_temperature 173(2)
_diffrn_measured_fraction_theta_full 0.994
_diffrn_measured_fraction_theta_max 0.987
_diffrn_measurement_device_type 'STOE IPDS II two-circle-diffractometer'
_diffrn_measurement_method \w
_diffrn_radiation_monochromator graphite
_diffrn_radiation_source 'fine-focus sealed tube'
_diffrn_radiation_type MoK\a
_diffrn_radiation_wavelength 0.71073
_diffrn_reflns_av_R_equivalents 0.0848
_diffrn_reflns_av_sigmaI/netI 0.0735
_diffrn_reflns_limit_h_max 11
_diffrn_reflns_limit_h_min -11
_diffrn_reflns_limit_k_max 35
_diffrn_reflns_limit_k_min -35
_diffrn_reflns_limit_l_max 18
_diffrn_reflns_limit_l_min -18
_diffrn_reflns_number 49187
_diffrn_reflns_theta_full 25.00
_diffrn_reflns_theta_max 25.08
_diffrn_reflns_theta_min 2.23
_diffrn_standards_decay_% 0
_diffrn_standards_interval_time 0
_diffrn_standards_number 0
_exptl_absorpt_coefficient_mu 2.817
_exptl_absorpt_correction_T_max 0.7286
_exptl_absorpt_correction_T_min 0.4659
_exptl_absorpt_correction_type multi-scan
_exptl_absorpt_process_details 'MULABS (Spek, 2003; Blessing, 1995)'
_exptl_crystal_colour colourless
_exptl_crystal_density_diffrn 1.587
_exptl_crystal_density_method 'not measured'
_exptl_crystal_description rod
_exptl_crystal_F_000 2152
_exptl_crystal_size_max 0.32
_exptl_crystal_size_mid 0.13
_exptl_crystal_size_min 0.12
_refine_diff_density_max 0.707
_refine_diff_density_min -0.702
_refine_diff_density_rms 0.100
_refine_ls_extinction_coef 0.0030(3)
_refine_ls_extinction_expression Fc^*^=kFc[1+0.001xFc^2^\l^3^/sin(2\q)]^-1/4^
_refine_ls_extinction_method SHELXL
_refine_ls_goodness_of_fit_ref 1.028
_refine_ls_hydrogen_treatment constr
_refine_ls_matrix_type full
_refine_ls_number_parameters 469
_refine_ls_number_reflns 7840
_refine_ls_number_restraints 394
_refine_ls_restrained_S_all 1.062
_refine_ls_R_factor_all 0.1004
_refine_ls_R_factor_gt 0.0660
_refine_ls_shift/su_max 0.000
_refine_ls_shift/su_mean 0.000
_refine_ls_structure_factor_coef Fsqd
_refine_ls_weighting_details 'calc w=1/[\s^2^(Fo^2^)+(0.0805P)^2^+5.6902P] where P=(Fo^2^+2Fc^2^)/3'
_refine_ls_weighting_scheme calc
_refine_ls_wR_factor_gt 0.1516
_refine_ls_wR_factor_ref 0.1671
_reflns_number_gt 5434
_reflns_number_total 7840
_reflns_threshold_expression I>2\s(I)
_cod_data_source_file om200186w_si_001.cif
_cod_data_source_block wa498
_cod_depositor_comments
;
The following automatic conversions were performed:

data item '_symmetry_cell_setting' value 'Monoclinic' was changed to
'monoclinic' in accordance with the
/home/saulius/struct/COD-crude-data/automatic-downloads/DataCite-retrospective/ACS/depositions/lib/dictionaries/cif_core.dic
dictionary named 'cif_core.dic' version 2.4.2 last updated on
2011-04-26.

Automatic conversion script
Id: cif_fix_values 6909 2019-04-08 15:41:33Z antanas 
;
_cod_original_sg_symbol_H-M 'P 21/n'
_cod_database_code 4089363

loop_
_symmetry_equiv_pos_as_xyz
'x, y, z'
'-x+1/2, y+1/2, -z+1/2'
'-x, -y, -z'
'x-1/2, -y-1/2, z-1/2'

loop_
_atom_site_label
_atom_site_type_symbol
_atom_site_fract_x
_atom_site_fract_y
_atom_site_fract_z
_atom_site_U_iso_or_equiv
_atom_site_adp_type
_atom_site_occupancy
_atom_site_symmetry_multiplicity
_atom_site_calc_flag
_atom_site_refinement_flags
_atom_site_disorder_assembly
_atom_site_disorder_group
B1 B 0.1882(12) 0.6846(4) 0.3208(7) 0.074(3) Uani 1 1 d . . .
H1A H 0.1087 0.6633 0.3182 0.089 Uiso 1 1 calc R . .
H1B H 0.2742 0.6667 0.3296 0.089 Uiso 1 1 calc R . .
C1 C 0.1978(9) 0.7123(3) 0.2303(6) 0.068(2) Uani 1 1 d . . .
C2 C 0.2958(10) 0.7440(4) 0.2150(6) 0.072(2) Uani 1 1 d . . .
C3 C 0.3093(12) 0.7660(4) 0.1426(8) 0.088(3) Uani 1 1 d . . .
C4 C 0.2210(15) 0.7572(5) 0.0741(7) 0.094(4) Uani 1 1 d . . .
C5 C 0.1181(13) 0.7243(5) 0.0843(7) 0.099(4) Uani 1 1 d . . .
C6 C 0.1113(11) 0.7039(3) 0.1630(7) 0.080(3) Uani 1 1 d . . .
F2 F 0.3892(6) 0.7544(2) 0.2802(4) 0.0990(19) Uani 1 1 d . . .
F3 F 0.4117(9) 0.7974(3) 0.1321(5) 0.131(3) Uani 1 1 d . . .
F4 F 0.2356(11) 0.7788(3) -0.0004(5) 0.167(4) Uani 1 1 d . . .
F5 F 0.0302(9) 0.7157(3) 0.0195(4) 0.152(4) Uani 1 1 d . . .
F6 F 0.0050(7) 0.6730(2) 0.1669(5) 0.115(2) Uani 1 1 d . . .
C11 C 0.1682(9) 0.7190(3) 0.4011(6) 0.066(2) Uani 1 1 d . . .
C12 C 0.2474(11) 0.7185(3) 0.4770(7) 0.078(3) Uani 1 1 d . . .
C13 C 0.2255(14) 0.7452(4) 0.5446(6) 0.088(3) Uani 1 1 d . . .
C14 C 0.1176(15) 0.7763(4) 0.5419(7) 0.091(4) Uani 1 1 d . . .
C15 C 0.0416(13) 0.7801(3) 0.4698(7) 0.085(3) Uani 1 1 d . . .
C16 C 0.0653(11) 0.7519(3) 0.4022(6) 0.074(2) Uani 1 1 d . . .
F12 F 0.3548(7) 0.6883(2) 0.4836(4) 0.110(2) Uani 1 1 d . . .
F13 F 0.3045(9) 0.7416(3) 0.6173(4) 0.134(3) Uani 1 1 d . . .
F14 F 0.0902(9) 0.8016(2) 0.6110(4) 0.136(3) Uani 1 1 d . . .
F15 F -0.0652(8) 0.8099(2) 0.4659(5) 0.126(3) Uani 1 1 d . . .
F16 F -0.0183(6) 0.7565(2) 0.3327(4) 0.102(2) Uani 1 1 d . . .
Br1 Br 0.54530(8) 0.51469(3) 0.35989(4) 0.0518(2) Uani 1 1 d . . .
Br2 Br 0.54897(7) 0.45935(3) 0.14915(4) 0.0487(2) Uani 1 1 d . . .
Br3 Br 0.87194(7) 0.49936(3) 0.24639(5) 0.0483(2) Uani 1 1 d . . .
Mg1 Mg 0.6293(2) 0.54145(8) 0.20426(13) 0.0409(5) Uani 1 1 d . A .
Mg2 Mg 0.6739(2) 0.44174(8) 0.30124(13) 0.0418(5) Uani 1 1 d . A .
O21 O 0.4347(4) 0.56578(18) 0.1646(3) 0.0500(12) Uani 1 1 d D . .
C22 C 0.3009(10) 0.5470(7) 0.1990(10) 0.048(5) Uiso 0.60(4) 1 d PD A 1
H22A H 0.2912 0.5145 0.1853 0.058 Uiso 0.60(4) 1 calc PR A 1
H22B H 0.2962 0.5509 0.2616 0.058 Uiso 0.60(4) 1 calc PR A 1
C22' C 0.3101(13) 0.5672(12) 0.2168(9) 0.052(7) Uiso 0.40(4) 1 d PD A 2
H22C H 0.3151 0.5924 0.2581 0.062 Uiso 0.40(4) 1 calc PR A 2
H22D H 0.2987 0.5386 0.2485 0.062 Uiso 0.40(4) 1 calc PR A 2
C23 C 0.1931(9) 0.5739(4) 0.1550(6) 0.085(3) Uiso 1 1 d D . .
H23A H 0.1131 0.5544 0.1395 0.102 Uiso 0.60(4) 1 calc PR A 1
H23B H 0.1596 0.5981 0.1933 0.102 Uiso 0.60(4) 1 calc PR A 1
H23C H 0.1482 0.5447 0.1414 0.102 Uiso 0.40(4) 1 calc PR A 2
H23D H 0.1223 0.5943 0.1795 0.102 Uiso 0.40(4) 1 calc PR A 2
C24 C 0.2509(9) 0.5936(3) 0.0792(6) 0.077(3) Uiso 1 1 d D A .
H24A H 0.2286 0.6262 0.0762 0.093 Uiso 1 1 calc R . .
H24B H 0.2123 0.5786 0.0277 0.093 Uiso 1 1 calc R . .
C25 C 0.4041(8) 0.5868(3) 0.0847(5) 0.065(2) Uiso 1 1 d D A .
H25A H 0.4355 0.5674 0.0372 0.078 Uiso 1 1 calc R . .
H25B H 0.4527 0.6162 0.0808 0.078 Uiso 1 1 calc R . .
O31 O 0.7184(5) 0.56095(16) 0.0894(3) 0.0452(11) Uani 1 1 d D . .
C32 C 0.7827(11) 0.6047(3) 0.0753(5) 0.076(3) Uani 1 1 d D A .
H32A H 0.8697 0.6079 0.1091 0.091 Uiso 1 1 calc R . .
H32B H 0.7187 0.6296 0.0902 0.091 Uiso 1 1 calc R . .
C33 C 0.8118(14) 0.6043(3) -0.0184(6) 0.104(4) Uani 1 1 d D . .
H33A H 0.7284 0.6135 -0.0516 0.124 Uiso 1 1 calc R A .
H33B H 0.8893 0.6250 -0.0320 0.124 Uiso 1 1 calc R . .
C34 C 0.8493(11) 0.5575(3) -0.0375(6) 0.090(3) Uani 1 1 d D A .
H34A H 0.9495 0.5521 -0.0262 0.108 Uiso 1 1 calc R . .
H34B H 0.8280 0.5501 -0.0977 0.108 Uiso 1 1 calc R . .
C35 C 0.7607(8) 0.5302(3) 0.0220(4) 0.056(2) Uani 1 1 d D A .
H35A H 0.6783 0.5180 -0.0086 0.068 Uiso 1 1 calc R . .
H35B H 0.8147 0.5046 0.0461 0.068 Uiso 1 1 calc R . .
O41 O 0.6755(5) 0.60316(16) 0.2568(3) 0.0478(12) Uani 1 1 d D . .
C42 C 0.5663(8) 0.6344(3) 0.2841(5) 0.064(2) Uiso 1 1 d D A .
H42A H 0.4978 0.6189 0.3205 0.077 Uiso 1 1 calc R . .
H42B H 0.5172 0.6477 0.2343 0.077 Uiso 1 1 calc R . .
C43 C 0.6443(11) 0.6698(4) 0.3334(8) 0.115(4) Uiso 1 1 d D . .
H43A H 0.6695 0.6951 0.2955 0.138 Uiso 0.53(3) 1 calc PR A 1
H43B H 0.5858 0.6817 0.3798 0.138 Uiso 0.53(3) 1 calc PR A 1
H43C H 0.6153 0.7002 0.3141 0.138 Uiso 0.47(3) 1 calc PR A 2
H43D H 0.6237 0.6671 0.3949 0.138 Uiso 0.47(3) 1 calc PR A 2
C44 C 0.7699(13) 0.6488(5) 0.3690(9) 0.056(6) Uiso 0.53(3) 1 d PD A 1
H44A H 0.7522 0.6358 0.4260 0.067 Uiso 0.53(3) 1 calc PR A 1
H44B H 0.8469 0.6708 0.3736 0.067 Uiso 0.53(3) 1 calc PR A 1
C44' C 0.7858(14) 0.6639(5) 0.3202(17) 0.082(8) Uiso 0.47(3) 1 d PD A 2
H44C H 0.8406 0.6741 0.3704 0.099 Uiso 0.47(3) 1 calc PR A 2
H4AD H 0.8164 0.6808 0.2694 0.099 Uiso 0.47(3) 1 calc PR A 2
C45 C 0.8024(8) 0.6130(3) 0.3066(6) 0.072(2) Uiso 1 1 d D A .
H45A H 0.8773 0.6232 0.2683 0.087 Uiso 0.53(3) 1 calc PR A 1
H45B H 0.8345 0.5854 0.3367 0.087 Uiso 0.53(3) 1 calc PR A 1
H45C H 0.8873 0.6058 0.2742 0.087 Uiso 0.47(3) 1 calc PR A 2
H45D H 0.8042 0.5964 0.3614 0.087 Uiso 0.47(3) 1 calc PR A 2
O51 O 0.7761(5) 0.43026(19) 0.4162(3) 0.0534(13) Uani 1 1 d D . .
C52 C 0.7169(12) 0.4288(6) 0.5026(7) 0.058(5) Uiso 0.509(14) 1 d PD B 1
H52A H 0.6712 0.3995 0.5134 0.069 Uiso 0.509(14) 1 calc PR B 1
H52B H 0.6482 0.4533 0.5105 0.069 Uiso 0.509(14) 1 calc PR B 1
C52' C 0.801(2) 0.4638(5) 0.4828(10) 0.099(8) Uiso 0.491(14) 1 d PD B 2
H52C H 0.7167 0.4818 0.4936 0.119 Uiso 0.491(14) 1 calc PR B 2
H52D H 0.8780 0.4844 0.4671 0.119 Uiso 0.491(14) 1 calc PR B 2
C53 C 0.8412(11) 0.4352(4) 0.5607(6) 0.105(4) Uiso 1 1 d D . .
H53A H 0.8416 0.4663 0.5836 0.126 Uiso 0.509(14) 1 calc PR B 1
H53B H 0.8356 0.4140 0.6093 0.126 Uiso 0.509(14) 1 calc PR B 1
H53C H 0.8924 0.4529 0.6044 0.126 Uiso 0.491(14) 1 calc PR B 2
H53D H 0.7594 0.4206 0.5866 0.126 Uiso 0.491(14) 1 calc PR B 2
C54 C 0.9642(15) 0.4275(9) 0.5159(10) 0.092(7) Uiso 0.509(14) 1 d PD B 1
H54A H 0.9949 0.3958 0.5225 0.110 Uiso 0.509(14) 1 calc PR B 1
H54B H 1.0394 0.4477 0.5364 0.110 Uiso 0.509(14) 1 calc PR B 1
C55 C 0.9272(13) 0.4374(7) 0.4265(9) 0.083(6) Uiso 0.509(14) 1 d PD B 1
H55A H 0.9787 0.4171 0.3879 0.099 Uiso 0.509(14) 1 calc PR B 1
H55B H 0.9515 0.4689 0.4125 0.099 Uiso 0.509(14) 1 calc PR B 1
C54' C 0.932(2) 0.4023(8) 0.5174(11) 0.101(8) Uiso 0.491(14) 1 d PD B 2
H54C H 0.9447 0.3750 0.5528 0.121 Uiso 0.491(14) 1 calc PR B 2
H54D H 1.0242 0.4157 0.5061 0.121 Uiso 0.491(14) 1 calc PR B 2
C55' C 0.859(2) 0.3910(6) 0.4356(12) 0.106(8) Uiso 0.491(14) 1 d PD B 2
H55C H 0.9264 0.3850 0.3898 0.127 Uiso 0.491(14) 1 calc PR B 2
H55D H 0.7989 0.3640 0.4425 0.127 Uiso 0.491(14) 1 calc PR B 2
O61 O 0.5099(5) 0.39935(18) 0.3386(3) 0.0552(13) Uani 1 1 d D . .
C62 C 0.3906(15) 0.3818(7) 0.2883(10) 0.087(6) Uiso 0.529(18) 1 d PD B 1
H62A H 0.3864 0.3485 0.2903 0.105 Uiso 0.529(18) 1 calc PR B 1
H62B H 0.3944 0.3918 0.2282 0.105 Uiso 0.529(18) 1 calc PR B 1
C62' C 0.3950(16) 0.4028(8) 0.3984(10) 0.088(7) Uiso 0.471(18) 1 d PD B 2
H62C H 0.3995 0.4310 0.4321 0.105 Uiso 0.471(18) 1 calc PR B 2
H62D H 0.3918 0.3766 0.4374 0.105 Uiso 0.471(18) 1 calc PR B 2
C63 C 0.2695(12) 0.4029(5) 0.3341(8) 0.126(5) Uiso 1 1 d D . .
H63A H 0.2448 0.4318 0.3061 0.151 Uiso 0.529(18) 1 calc PR B 1
H63B H 0.1880 0.3826 0.3295 0.151 Uiso 0.529(18) 1 calc PR B 1
H63C H 0.1842 0.3917 0.3618 0.151 Uiso 0.471(18) 1 calc PR B 2
H63D H 0.2519 0.4337 0.3123 0.151 Uiso 0.471(18) 1 calc PR B 2
C64 C 0.2994(17) 0.4109(8) 0.4198(11) 0.104(8) Uiso 0.529(18) 1 d PD B 1
H64A H 0.2472 0.3900 0.4570 0.125 Uiso 0.529(18) 1 calc PR B 1
H64B H 0.2775 0.4424 0.4358 0.125 Uiso 0.529(18) 1 calc PR B 1
C65 C 0.4518(14) 0.4021(6) 0.4253(8) 0.062(5) Uiso 0.529(18) 1 d PD B 1
H65A H 0.4981 0.4267 0.4575 0.074 Uiso 0.529(18) 1 calc PR B 1
H65B H 0.4691 0.3734 0.4560 0.074 Uiso 0.529(18) 1 calc PR B 1
C64' C 0.3097(17) 0.3737(8) 0.2671(12) 0.095(8) Uiso 0.471(18) 1 d PD B 2
H64C H 0.2938 0.3884 0.2112 0.113 Uiso 0.471(18) 1 calc PR B 2
H64D H 0.2547 0.3455 0.2687 0.113 Uiso 0.471(18) 1 calc PR B 2
C65' C 0.4626(16) 0.3635(6) 0.2799(11) 0.068(6) Uiso 0.471(18) 1 d PD B 2
H65C H 0.4763 0.3332 0.3055 0.082 Uiso 0.471(18) 1 calc PR B 2
H65D H 0.5128 0.3649 0.2252 0.082 Uiso 0.471(18) 1 calc PR B 2
O71 O 0.7732(6) 0.38596(17) 0.2506(3) 0.0576(14) Uani 1 1 d D . .
C72 C 0.6958(14) 0.3423(5) 0.2338(12) 0.071(6) Uiso 0.460(17) 1 d PD B 1
H72A H 0.6341 0.3445 0.1830 0.085 Uiso 0.460(17) 1 calc PR B 1
H72B H 0.6409 0.3327 0.2837 0.085 Uiso 0.460(17) 1 calc PR B 1
C72' C 0.8113(16) 0.3442(4) 0.2973(7) 0.062(5) Uiso 0.540(17) 1 d PD B 2
H72C H 0.7388 0.3351 0.3381 0.074 Uiso 0.540(17) 1 calc PR B 2
H72D H 0.9020 0.3470 0.3273 0.074 Uiso 0.540(17) 1 calc PR B 2
C73 C 0.8189(11) 0.3112(3) 0.2186(6) 0.093(3) Uiso 1 1 d D . .
H73A H 0.8725 0.3054 0.2718 0.112 Uiso 0.460(17) 1 calc PR B 1
H73B H 0.7894 0.2821 0.1932 0.112 Uiso 0.460(17) 1 calc PR B 1
H73C H 0.8686 0.2829 0.2334 0.112 Uiso 0.540(17) 1 calc PR B 2
H73D H 0.7252 0.3038 0.1960 0.112 Uiso 0.540(17) 1 calc PR B 2
C74 C 0.8982(11) 0.3386(3) 0.1581(6) 0.088(3) Uiso 1 1 d D B .
H74A H 0.8581 0.3361 0.0999 0.106 Uiso 0.460(17) 1 calc PR B 1
H74B H 0.9967 0.3289 0.1569 0.106 Uiso 0.460(17) 1 calc PR B 1
H74C H 0.8851 0.3275 0.0991 0.106 Uiso 0.540(17) 1 calc PR B 2
H74D H 0.9987 0.3383 0.1726 0.106 Uiso 0.540(17) 1 calc PR B 2
C75 C 0.8870(18) 0.3856(4) 0.1901(12) 0.053(5) Uiso 0.460(17) 1 d PD B 1
H75A H 0.9748 0.3950 0.2185 0.064 Uiso 0.460(17) 1 calc PR B 1
H75B H 0.8672 0.4067 0.1424 0.064 Uiso 0.460(17) 1 calc PR B 1
C75' C 0.8398(19) 0.3844(4) 0.1678(9) 0.057(4) Uiso 0.540(17) 1 d PD B 2
H75C H 0.9145 0.4073 0.1648 0.068 Uiso 0.540(17) 1 calc PR B 2
H75D H 0.7710 0.3905 0.1219 0.068 Uiso 0.540(17) 1 calc PR B 2

loop_
_atom_site_aniso_label
_atom_site_aniso_U_11
_atom_site_aniso_U_22
_atom_site_aniso_U_33
_atom_site_aniso_U_23
_atom_site_aniso_U_13
_atom_site_aniso_U_12
B1 0.064(6) 0.067(7) 0.091(8) -0.009(6) 0.002(6) 0.006(5)
C1 0.060(5) 0.065(6) 0.078(6) -0.023(5) -0.002(4) 0.018(4)
C2 0.063(5) 0.080(7) 0.074(6) -0.009(5) 0.003(5) 0.007(5)
C3 0.093(8) 0.075(7) 0.095(8) 0.008(6) 0.017(7) 0.001(6)
C4 0.117(10) 0.104(9) 0.062(6) 0.009(6) 0.013(6) 0.044(8)
C5 0.090(8) 0.133(11) 0.073(7) -0.054(7) -0.014(6) 0.042(8)
C6 0.078(6) 0.070(7) 0.093(8) -0.037(6) 0.008(6) 0.002(5)
F2 0.079(4) 0.116(5) 0.103(4) 0.010(4) -0.012(3) -0.033(3)
F3 0.142(6) 0.112(6) 0.139(6) 0.031(5) 0.032(5) -0.011(5)
F4 0.220(9) 0.195(9) 0.089(5) 0.062(5) 0.056(5) 0.097(8)
F5 0.153(7) 0.213(9) 0.090(5) -0.079(5) -0.043(5) 0.067(6)
F6 0.094(4) 0.114(5) 0.138(6) -0.050(4) -0.003(4) -0.023(4)
C11 0.063(5) 0.067(6) 0.069(6) 0.007(4) 0.001(4) -0.009(4)
C12 0.080(7) 0.071(7) 0.083(7) 0.020(5) -0.006(5) -0.006(5)
C13 0.134(10) 0.088(8) 0.042(5) 0.007(5) 0.000(6) -0.047(7)
C14 0.132(10) 0.078(8) 0.064(6) -0.021(6) 0.032(7) -0.041(7)
C15 0.111(8) 0.053(6) 0.090(8) -0.010(5) 0.023(6) 0.003(6)
C16 0.082(6) 0.069(6) 0.071(6) -0.008(5) 0.004(5) 0.007(5)
F12 0.109(5) 0.117(5) 0.105(5) 0.041(4) -0.024(4) 0.005(4)
F13 0.186(7) 0.151(7) 0.064(4) 0.029(4) -0.017(4) -0.079(6)
F14 0.206(8) 0.112(5) 0.090(4) -0.042(4) 0.054(5) -0.068(5)
F15 0.143(6) 0.079(4) 0.156(6) -0.032(4) 0.042(5) 0.026(4)
F16 0.090(4) 0.110(5) 0.106(5) -0.020(4) -0.008(4) 0.043(4)
Br1 0.0599(4) 0.0594(5) 0.0364(4) 0.0060(3) 0.0106(3) 0.0166(4)
Br2 0.0532(4) 0.0535(5) 0.0392(4) 0.0023(3) -0.0073(3) -0.0056(3)
Br3 0.0388(4) 0.0521(4) 0.0540(4) 0.0019(3) 0.0003(3) -0.0004(3)
Mg1 0.0420(12) 0.0473(14) 0.0335(11) 0.0018(10) 0.0039(9) 0.0038(10)
Mg2 0.0424(12) 0.0482(14) 0.0350(11) 0.0038(10) 0.0039(9) 0.0028(10)
O21 0.045(3) 0.067(3) 0.038(2) 0.009(2) 0.000(2) 0.007(2)
O31 0.050(3) 0.048(3) 0.038(2) 0.003(2) 0.008(2) -0.001(2)
C32 0.097(7) 0.065(6) 0.067(5) -0.004(4) 0.035(5) -0.018(5)
C33 0.143(10) 0.098(9) 0.071(6) 0.010(6) 0.048(7) -0.038(8)
C34 0.105(8) 0.094(8) 0.072(6) -0.023(6) 0.041(6) -0.033(6)
C35 0.068(5) 0.066(5) 0.035(4) -0.001(3) 0.011(3) 0.004(4)
O41 0.057(3) 0.045(3) 0.041(3) -0.004(2) 0.003(2) 0.001(2)
O51 0.052(3) 0.070(4) 0.038(2) 0.005(2) 0.002(2) 0.016(3)
O61 0.057(3) 0.061(3) 0.048(3) 0.007(2) 0.009(2) -0.009(3)
O71 0.074(3) 0.051(3) 0.048(3) 0.010(2) 0.021(3) 0.011(3)

loop_
_atom_type_symbol
_atom_type_description
_atom_type_scat_dispersion_real
_atom_type_scat_dispersion_imag
_atom_type_scat_source
C C 0.0033 0.0016 'International Tables Vol C Tables 4.2.6.8 and 6.1.1.4'
H H 0.0000 0.0000 'International Tables Vol C Tables 4.2.6.8 and 6.1.1.4'
B B 0.0013 0.0007 'International Tables Vol C Tables 4.2.6.8 and 6.1.1.4'
Br Br -0.2901 2.4595 'International Tables Vol C Tables 4.2.6.8 and 6.1.1.4'
F F 0.0171 0.0103 'International Tables Vol C Tables 4.2.6.8 and 6.1.1.4'
Mg Mg 0.0486 0.0363 'International Tables Vol C Tables 4.2.6.8 and 6.1.1.4'
O O 0.0106 0.0060 'International Tables Vol C Tables 4.2.6.8 and 6.1.1.4'

loop_
_geom_angle_atom_site_label_1
_geom_angle_atom_site_label_2
_geom_angle_atom_site_label_3
_geom_angle
C11 B1 C1 111.2(8)
C11 B1 H1A 109.4
C1 B1 H1A 109.4
C11 B1 H1B 109.4
C1 B1 H1B 109.4
H1A B1 H1B 108.0
C2 C1 C6 114.2(10)
C2 C1 B1 123.0(9)
C6 C1 B1 122.7(10)
C3 C2 C1 124.9(10)
C3 C2 F2 117.1(10)
C1 C2 F2 118.0(9)
C2 C3 F3 121.3(11)
C2 C3 C4 120.6(11)
F3 C3 C4 118.0(11)
F4 C4 C3 121.1(14)
F4 C4 C5 120.9(13)
C3 C4 C5 118.0(10)
F5 C5 C6 124.1(14)
F5 C5 C4 119.1(14)
C6 C5 C4 116.8(10)
C1 C6 F6 122.4(11)
C1 C6 C5 125.5(11)
F6 C6 C5 112.1(11)
C16 C11 C12 112.1(9)
C16 C11 B1 122.5(8)
C12 C11 B1 125.4(9)
C13 C12 F12 116.8(10)
C13 C12 C11 125.1(11)
F12 C12 C11 118.1(10)
C12 C13 F13 121.4(13)
C12 C13 C14 119.4(10)
F13 C13 C14 119.1(11)
C15 C14 F14 121.5(14)
C15 C14 C13 118.7(9)
F14 C14 C13 119.8(12)
C14 C15 F15 119.7(10)
C14 C15 C16 120.4(11)
F15 C15 C16 119.7(11)
F16 C16 C15 117.3(9)
F16 C16 C11 118.5(8)
C15 C16 C11 124.2(10)
Mg2 Br1 Mg1 77.35(7)
Mg1 Br2 Mg2 76.63(7)
Mg2 Br3 Mg1 76.23(7)
O41 Mg1 O31 90.6(2)
O41 Mg1 O21 90.1(2)
O31 Mg1 O21 91.27(19)
O41 Mg1 Br2 173.80(16)
O31 Mg1 Br2 95.29(15)
O21 Mg1 Br2 87.93(17)
O41 Mg1 Br1 87.95(14)
O31 Mg1 Br1 173.14(17)
O21 Mg1 Br1 95.44(14)
Br2 Mg1 Br1 86.40(7)
O41 Mg1 Br3 97.45(16)
O31 Mg1 Br3 88.69(15)
O21 Mg1 Br3 172.48(19)
Br2 Mg1 Br3 84.59(7)
Br1 Mg1 Br3 84.84(7)
O41 Mg1 Mg2 125.29(16)
O31 Mg1 Mg2 125.81(16)
O21 Mg1 Mg2 123.27(17)
Br2 Mg1 Mg2 51.92(6)
Br1 Mg1 Mg2 50.80(5)
Br3 Mg1 Mg2 51.69(5)
O51 Mg2 O71 89.2(2)
O51 Mg2 O61 90.5(2)
O71 Mg2 O61 88.9(2)
O51 Mg2 Br1 92.89(16)
O71 Mg2 Br1 177.66(17)
O61 Mg2 Br1 92.08(16)
O51 Mg2 Br3 92.96(17)
O71 Mg2 Br3 93.01(16)
O61 Mg2 Br3 176.05(18)
Br1 Mg2 Br3 85.90(7)
O51 Mg2 Br2 177.51(19)
O71 Mg2 Br2 91.00(17)
O61 Mg2 Br2 91.96(16)
Br1 Mg2 Br2 86.84(7)
Br3 Mg2 Br2 84.54(6)
O51 Mg2 Mg1 126.68(19)
O71 Mg2 Mg1 125.93(15)
O61 Mg2 Mg1 124.11(17)
Br1 Mg2 Mg1 51.84(6)
Br3 Mg2 Mg1 52.09(6)
Br2 Mg2 Mg1 51.45(6)
C25 O21 C22' 108.6(7)
C25 O21 C22 108.0(6)
C22' O21 C22 25.9(10)
C25 O21 Mg1 125.9(4)
C22' O21 Mg1 125.4(6)
C22 O21 Mg1 122.0(5)
C23 C22 O21 103.3(7)
C23 C22 H22A 111.1
O21 C22 H22A 111.1
C23 C22 H22B 111.1
O21 C22 H22B 111.1
H22A C22 H22B 109.1
O21 C22' C23 104.9(9)
O21 C22' H22C 110.8
C23 C22' H22C 110.8
O21 C22' H22D 110.8
C23 C22' H22D 110.8
H22C C22' H22D 108.8
C24 C23 C22 109.3(8)
C24 C23 C22' 107.2(9)
C22 C23 C22' 25.9(9)
C24 C23 H23A 109.8
C22 C23 H23A 109.8
C22' C23 H23A 131.3
C24 C23 H23B 109.8
C22 C23 H23B 109.8
C22' C23 H23B 87.2
H23A C23 H23B 108.3
C24 C23 H23C 110.3
C22 C23 H23C 85.9
C22' C23 H23C 110.3
H23A C23 H23C 26.0
H23B C23 H23C 128.3
C24 C23 H23D 110.3
C22 C23 H23D 129.1
C22' C23 H23D 110.3
H23A C23 H23D 85.2
H23B C23 H23D 25.1
H23C C23 H23D 108.5
C23 C24 C25 106.8(7)
C23 C24 H24A 110.4
C25 C24 H24A 110.4
C23 C24 H24B 110.4
C25 C24 H24B 110.4
H24A C24 H24B 108.6
O21 C25 C24 107.6(6)
O21 C25 H25A 110.2
C24 C25 H25A 110.2
O21 C25 H25B 110.2
C24 C25 H25B 110.2
H25A C25 H25B 108.5
C32 O31 C35 109.0(5)
C32 O31 Mg1 123.9(4)
C35 O31 Mg1 125.0(4)
O31 C32 C33 103.0(6)
O31 C32 H32A 111.2
C33 C32 H32A 111.2
O31 C32 H32B 111.2
C33 C32 H32B 111.2
H32A C32 H32B 109.1
C34 C33 C32 104.9(8)
C34 C33 H33A 110.8
C32 C33 H33A 110.8
C34 C33 H33B 110.8
C32 C33 H33B 110.8
H33A C33 H33B 108.8
C33 C34 C35 103.9(6)
C33 C34 H34A 111.0
C35 C34 H34A 111.0
C33 C34 H34B 111.0
C35 C34 H34B 111.0
H34A C34 H34B 109.0
O31 C35 C34 106.1(6)
O31 C35 H35A 110.5
C34 C35 H35A 110.5
O31 C35 H35B 110.5
C34 C35 H35B 110.5
H35A C35 H35B 108.7
C42 O41 C45 108.2(5)
C42 O41 Mg1 121.8(4)
C45 O41 Mg1 124.3(4)
O41 C42 C43 103.7(6)
O41 C42 H42A 111.0
C43 C42 H42A 111.0
O41 C42 H42B 111.0
C43 C42 H42B 111.0
H42A C42 H42B 109.0
C44' C43 C44 36.7(10)
C44' C43 C42 108.6(10)
C44 C43 C42 107.7(9)
C44' C43 H43A 76.0
C44 C43 H43A 110.2
C42 C43 H43A 110.2
C44' C43 H43B 136.1
C44 C43 H43B 110.2
C42 C43 H43B 110.2
H43A C43 H43B 108.5
C44' C43 H43C 110.0
C44 C43 H43C 137.1
C42 C43 H43C 110.0
H43A C43 H43C 36.4
H43B C43 H43C 75.0
C44' C43 H43D 110.0
C44 C43 H43D 76.5
C42 C43 H43D 110.0
H43A C43 H43D 134.5
H43B C43 H43D 36.1
H43C C43 H43D 108.4
C43 C44 C45 103.5(9)
C43 C44 H44A 111.1
C45 C44 H44A 111.1
C43 C44 H44B 111.1
C45 C44 H44B 111.1
H44A C44 H44B 109.0
C43 C44' C45 104.4(10)
C43 C44' H44C 110.9
C45 C44' H44C 110.9
C43 C44' H4AD 110.9
C45 C44' H4AD 110.9
H44C C44' H4AD 108.9
O41 C45 C44 108.3(7)
O41 C45 C44' 100.4(9)
C44 C45 C44' 34.8(9)
O41 C45 H45A 110.0
C44 C45 H45A 110.0
C44' C45 H45A 82.0
O41 C45 H45B 110.0
C44 C45 H45B 110.0
C44' C45 H45B 141.0
H45A C45 H45B 108.4
O41 C45 H45C 111.7
C44 C45 H45C 132.4
C44' C45 H45C 111.7
H45A C45 H45C 31.1
H45B C45 H45C 79.3
O41 C45 H45D 111.7
C44 C45 H45D 77.5
C44' C45 H45D 111.7
H45A C45 H45D 132.2
H45B C45 H45D 34.4
H45C C45 H45D 109.5
C55' O51 C52' 108.2(9)
C55' O51 C55 63.4(12)
C52' O51 C55 70.6(12)
C55' O51 C52 90.0(11)
C52' O51 C52 54.9(10)
C55 O51 C52 107.0(8)
C55' O51 Mg2 124.9(7)
C52' O51 Mg2 125.7(7)
C55 O51 Mg2 122.0(6)
C52 O51 Mg2 128.3(6)
O51 C52 C53 103.9(8)
O51 C52 H52A 111.0
C53 C52 H52A 111.0
O51 C52 H52B 111.0
C53 C52 H52B 111.0
H52A C52 H52B 109.0
O51 C52' C53 103.4(10)
O51 C52' H52C 111.1
C53 C52' H52C 111.1
O51 C52' H52D 111.1
C53 C52' H52D 111.1
H52C C52' H52D 109.0
C54 C53 C54' 32.4(13)
C54 C53 C52 110.2(10)
C54' C53 C52 96.2(11)
C54 C53 C52' 84.0(12)
C54' C53 C52' 98.1(11)
C52 C53 C52' 53.0(10)
C54 C53 H53A 109.6
C54' C53 H53A 141.5
C52 C53 H53A 109.6
C52' C53 H53A 77.0
C54 C53 H53B 109.6
C54' C53 H53B 88.5
C52 C53 H53B 109.6
C52' C53 H53B 161.8
H53A C53 H53B 108.1
C54 C53 H53C 91.0
C54' C53 H53C 112.1
C52 C53 H53C 150.5
C52' C53 H53C 112.1
H53A C53 H53C 41.8
H53B C53 H53C 80.5
C54 C53 H53D 144.5
C54' C53 H53D 112.1
C52 C53 H53D 64.2
C52' C53 H53D 112.1
H53A C53 H53D 104.9
H53B C53 H53D 49.8
H53C C53 H53D 109.8
C53 C54 C55 104.4(11)
C53 C54 H54A 110.9
C55 C54 H54A 110.9
C53 C54 H54B 110.9
C55 C54 H54B 110.9
H54A C54 H54B 108.9
C54 C55 O51 107.7(10)
C54 C55 H55A 110.2
O51 C55 H55A 110.2
C54 C55 H55B 110.2
O51 C55 H55B 110.2
H55A C55 H55B 108.5
C53 C54' C55' 105.6(12)
C53 C54' H54C 110.6
C55' C54' H54C 110.6
C53 C54' H54D 110.6
C55' C54' H54D 110.6
H54C C54' H54D 108.7
O51 C55' C54' 104.6(11)
O51 C55' H55C 110.8
C54' C55' H55C 110.8
O51 C55' H55D 110.8
C54' C55' H55D 110.8
H55C C55' H55D 108.9
C62' O61 C65' 102.7(10)
C62' O61 C65 27.0(7)
C65' O61 C65 119.8(10)
C62' O61 C62 77.2(9)
C65' O61 C62 35.1(8)
C65 O61 C62 102.2(9)
C62' O61 Mg2 135.4(10)
C65' O61 Mg2 118.9(7)
C65 O61 Mg2 121.0(7)
C62 O61 Mg2 129.8(8)
O61 C62 C63 101.5(9)
O61 C62 H62A 111.5
C63 C62 H62A 111.5
O61 C62 H62B 111.5
C63 C62 H62B 111.5
H62A C62 H62B 109.3
O61 C62' C63 99.8(10)
O61 C62' H62C 111.8
C63 C62' H62C 111.8
O61 C62' H62D 111.8
C63 C62' H62D 111.8
H62C C62' H62D 109.5
C64 C63 C64' 139.8(15)
C64 C63 C62 112.2(11)
C64' C63 C62 34.7(8)
C64 C63 C62' 39.5(8)
C64' C63 C62' 105.2(11)
C62 C63 C62' 73.3(9)
C64 C63 H63A 109.2
C64' C63 H63A 105.3
C62 C63 H63A 109.2
C62' C63 H63A 117.9
C64 C63 H63B 109.2
C64' C63 H63B 78.3
C62 C63 H63B 109.2
C62' C63 H63B 130.5
H63A C63 H63B 107.9
C64 C63 H63C 78.3
C64' C63 H63C 110.7
C62 C63 H63C 135.8
C62' C63 H63C 110.7
H63A C63 H63C 106.8
H63B C63 H63C 33.7
C64 C63 H63D 102.2
C64' C63 H63D 110.7
C62 C63 H63D 110.3
C62' C63 H63D 110.7
H63A C63 H63D 7.6
H63B C63 H63D 113.8
H63C C63 H63D 108.8
C63 C64 C65 102.6(11)
C63 C64 H64A 111.2
C65 C64 H64A 111.2
C63 C64 H64B 111.2
C65 C64 H64B 111.2
H64A C64 H64B 109.2
O61 C65 C64 109.8(10)
O61 C65 H65A 109.7
C64 C65 H65A 109.7
O61 C65 H65B 109.7
C64 C65 H65B 109.7
H65A C65 H65B 108.2
C63 C64' C65' 107.2(11)
C63 C64' H64C 110.3
C65' C64' H64C 110.3
C63 C64' H64D 110.3
C65' C64' H64D 110.3
H64C C64' H64D 108.5
O61 C65' C64' 103.4(10)
O61 C65' H65C 111.1
C64' C65' H65C 111.1
O61 C65' H65D 111.1
C64' C65' H65D 111.1
H65C C65' H65D 109.1
C75' O71 C75 22.6(9)
C75' O71 C72' 107.8(7)
C75 O71 C72' 97.7(9)
C75' O71 C72 92.2(10)
C75 O71 C72 104.7(8)
C72' O71 C72 59.4(9)
C75' O71 Mg2 125.3(5)
C75 O71 Mg2 127.4(6)
C72' O71 Mg2 126.1(5)
C72 O71 Mg2 121.3(6)
O71 C72 C73 99.4(8)
O71 C72 H72A 111.9
C73 C72 H72A 111.9
O71 C72 H72B 111.9
C73 C72 H72B 111.9
H72A C72 H72B 109.6
O71 C72' C73 98.3(7)
O71 C72' H72C 112.1
C73 C72' H72C 112.1
O71 C72' H72D 112.1
C73 C72' H72D 112.1
H72C C72' H72D 109.7
C74 C73 C72 100.1(9)
C74 C73 C72' 101.0(8)
C72 C73 C72' 57.2(9)
C74 C73 H73A 111.7
C72 C73 H73A 111.7
C72' C73 H73A 58.4
C74 C73 H73B 111.7
C72 C73 H73B 111.7
C72' C73 H73B 147.1
H73A C73 H73B 109.5
C74 C73 H73C 111.6
C72 C73 H73C 148.1
C72' C73 H73C 111.6
H73A C73 H73C 54.0
H73B C73 H73C 59.6
C74 C73 H73D 111.6
C72 C73 H73D 58.9
C72' C73 H73D 111.6
H73A C73 H73D 136.7
H73B C73 H73D 53.6
H73C C73 H73D 109.4
C73 C74 C75' 103.9(8)
C73 C74 C75 105.1(8)
C75' C74 C75 22.2(9)
C73 C74 H74A 110.7
C75' C74 H74A 91.2
C75 C74 H74A 110.7
C73 C74 H74B 110.7
C75' C74 H74B 129.5
C75 C74 H74B 110.7
H74A C74 H74B 108.8
C73 C74 H74C 111.0
C75' C74 H74C 111.0
C75 C74 H74C 128.3
H74A C74 H74C 21.2
H74B C74 H74C 89.8
C73 C74 H74D 111.0
C75' C74 H74D 111.0
C75 C74 H74D 90.4
H74A C74 H74D 125.4
H74B C74 H74D 21.7
H74C C74 H74D 109.0
O71 C75 C74 106.5(8)
O71 C75 H75A 110.4
C74 C75 H75A 110.4
O71 C75 H75B 110.4
C74 C75 H75B 110.4
H75A C75 H75B 108.6
O71 C75' C74 107.1(8)
O71 C75' H75C 110.3
C74 C75' H75C 110.3
O71 C75' H75D 110.3
C74 C75' H75D 110.3
H75C C75' H75D 108.6

loop_
_geom_bond_atom_site_label_1
_geom_bond_atom_site_label_2
_geom_bond_distance
B1 C11 1.634(14)
B1 C1 1.644(15)
B1 H1A 0.9900
B1 H1B 0.9900
C1 C2 1.354(13)
C1 C6 1.359(14)
C2 C3 1.318(14)
C2 F2 1.388(11)
C3 F3 1.367(13)
C3 C4 1.387(17)
C4 F4 1.340(12)
C4 C5 1.399(18)
C5 F5 1.340(12)
C5 C6 1.378(16)
C6 F6 1.373(12)
C11 C16 1.389(13)
C11 C12 1.406(13)
C12 C13 1.342(15)
C12 F12 1.371(12)
C13 F13 1.366(12)
C13 C14 1.388(17)
C14 C15 1.344(16)
C14 F14 1.346(11)
C15 F15 1.356(13)
C15 C16 1.371(13)
C16 F16 1.354(11)
Br1 Mg2 2.660(2)
Br1 Mg1 2.699(2)
Br2 Mg1 2.693(2)
Br2 Mg2 2.710(2)
Br3 Mg2 2.706(2)
Br3 Mg1 2.721(2)
Mg1 O41 2.053(5)
Mg1 O31 2.086(5)
Mg1 O21 2.093(5)
Mg1 Mg2 3.349(3)
Mg2 O51 2.072(5)
Mg2 O71 2.072(5)
Mg2 O61 2.105(5)
O21 C25 1.428(8)
O21 C22' 1.459(12)
O21 C22 1.508(10)
C22 C23 1.475(12)
C22 H22A 0.9900
C22 H22B 0.9900
C22' C23 1.491(13)
C22' H22C 0.9900
C22' H22D 0.9900
C23 C24 1.442(10)
C23 H23A 0.9900
C23 H23B 0.9900
C23 H23C 0.9900
C23 H23D 0.9900
C24 C25 1.489(10)
C24 H24A 0.9900
C24 H24B 0.9900
C25 H25A 0.9900
C25 H25B 0.9900
O31 C32 1.456(8)
O31 C35 1.458(7)
C32 C33 1.499(10)
C32 H32A 0.9900
C32 H32B 0.9900
C33 C34 1.464(11)
C33 H33A 0.9900
C33 H33B 0.9900
C34 C35 1.507(9)
C34 H34A 0.9900
C34 H34B 0.9900
C35 H35A 0.9900
C35 H35B 0.9900
O41 C42 1.467(8)
O41 C45 1.470(9)
C42 C43 1.500(11)
C42 H42A 0.9900
C42 H42B 0.9900
C43 C44' 1.390(14)
C43 C44 1.464(13)
C43 H43A 0.9900
C43 H43B 0.9900
C43 H43C 0.9900
C43 H43D 0.9900
C44 C45 1.479(12)
C44 H44A 0.9900
C44 H44B 0.9900
C44' C45 1.532(14)
C44' H44C 0.9900
C44' H4AD 0.9900
C45 H45A 0.9900
C45 H45B 0.9900
C45 H45C 0.9900
C45 H45D 0.9900
O51 C55' 1.440(13)
O51 C52' 1.461(13)
O51 C55 1.475(12)
O51 C52 1.478(11)
C52 C53 1.507(12)
C52 H52A 0.9900
C52 H52B 0.9900
C52' C53 1.532(14)
C52' H52C 0.9900
C52' H52D 0.9900
C53 C54 1.401(13)
C53 C54' 1.478(14)
C53 H53A 0.9900
C53 H53B 0.9900
C53 H53C 0.9900
C53 H53D 0.9900
C54 C55 1.472(14)
C54 H54A 0.9900
C54 H54B 0.9900
C55 H55A 0.9900
C55 H55B 0.9900
C54' C55' 1.495(15)
C54' H54C 0.9900
C54' H54D 0.9900
C55' H55C 0.9900
C55' H55D 0.9900
O61 C62' 1.461(13)
O61 C65' 1.476(12)
O61 C65 1.478(11)
O61 C62 1.479(13)
C62 C63 1.510(13)
C62 H62A 0.9900
C62 H62B 0.9900
C62' C63 1.563(14)
C62' H62C 0.9900
C62' H62D 0.9900
C63 C64 1.392(14)
C63 C64' 1.419(14)
C63 H63A 0.9900
C63 H63B 0.9900
C63 H63C 0.9900
C63 H63D 0.9900
C64 C65 1.489(14)
C64 H64A 0.9900
C64 H64B 0.9900
C65 H65A 0.9900
C65 H65B 0.9900
C64' C65' 1.511(15)
C64' H64C 0.9900
C64' H64D 0.9900
C65' H65C 0.9900
C65' H65D 0.9900
O71 C75' 1.454(11)
O71 C75 1.456(11)
O71 C72' 1.482(11)
O71 C72 1.515(13)
C72 C73 1.522(13)
C72 H72A 0.9900
C72 H72B 0.9900
C72' C73 1.577(12)
C72' H72C 0.9900
C72' H72D 0.9900
C73 C74 1.470(11)
C73 H73A 0.9900
C73 H73B 0.9900
C73 H73C 0.9900
C73 H73D 0.9900
C74 C75' 1.476(12)
C74 C75 1.485(13)
C74 H74A 0.9900
C74 H74B 0.9900
C74 H74C 0.9900
C74 H74D 0.9900
C75 H75A 0.9900
C75 H75B 0.9900
C75' H75C 0.9900
C75' H75D 0.9900

loop_
_geom_torsion_atom_site_label_1
_geom_torsion_atom_site_label_2
_geom_torsion_atom_site_label_3
_geom_torsion_atom_site_label_4
_geom_torsion
C11 B1 C1 C2 58.6(11)
C11 B1 C1 C6 -124.2(9)
C6 C1 C2 C3 0.7(14)
B1 C1 C2 C3 178.1(9)
C6 C1 C2 F2 -179.5(8)
B1 C1 C2 F2 -2.2(13)
C1 C2 C3 F3 -179.6(9)
F2 C2 C3 F3 0.6(15)
C1 C2 C3 C4 -1.0(17)
F2 C2 C3 C4 179.3(9)
C2 C3 C4 F4 -178.6(10)
F3 C3 C4 F4 0.1(16)
C2 C3 C4 C5 -0.1(16)
F3 C3 C4 C5 178.6(10)
F4 C4 C5 F5 -2.5(16)
C3 C4 C5 F5 179.0(9)
F4 C4 C5 C6 179.7(9)
C3 C4 C5 C6 1.2(15)
C2 C1 C6 F6 -179.5(8)
B1 C1 C6 F6 3.1(14)
C2 C1 C6 C5 0.6(14)
B1 C1 C6 C5 -176.8(9)
F5 C5 C6 C1 -179.2(9)
C4 C5 C6 C1 -1.5(16)
F5 C5 C6 F6 0.9(14)
C4 C5 C6 F6 178.6(9)
C1 B1 C11 C16 51.7(12)
C1 B1 C11 C12 -130.4(9)
C16 C11 C12 C13 2.1(14)
B1 C11 C12 C13 -176.0(9)
C16 C11 C12 F12 -178.6(8)
B1 C11 C12 F12 3.3(14)
F12 C12 C13 F13 -1.6(14)
C11 C12 C13 F13 177.8(8)
F12 C12 C13 C14 -179.6(9)
C11 C12 C13 C14 -0.2(16)
C12 C13 C14 C15 -2.8(15)
F13 C13 C14 C15 179.2(9)
C12 C13 C14 F14 176.5(9)
F13 C13 C14 F14 -1.5(14)
F14 C14 C15 F15 0.1(16)
C13 C14 C15 F15 179.3(9)
F14 C14 C15 C16 -175.5(9)
C13 C14 C15 C16 3.7(16)
C14 C15 C16 F16 177.7(9)
F15 C15 C16 F16 2.1(15)
C14 C15 C16 C11 -1.8(17)
F15 C15 C16 C11 -177.4(9)
C12 C11 C16 F16 179.4(8)
B1 C11 C16 F16 -2.4(14)
C12 C11 C16 C15 -1.1(14)
B1 C11 C16 C15 177.1(9)
Mg2 Br2 Mg1 O41 -65.3(16)
Mg2 Br2 Mg1 O31 132.38(15)
Mg2 Br2 Mg1 O21 -136.53(14)
Mg2 Br2 Mg1 Br1 -40.95(6)
Mg2 Br2 Mg1 Br3 44.20(6)
Mg2 Br1 Mg1 O41 -140.82(16)
Mg2 Br1 Mg1 O31 -62.8(14)
Mg2 Br1 Mg1 O21 129.31(17)
Mg2 Br1 Mg1 Br2 41.73(7)
Mg2 Br1 Mg1 Br3 -43.14(6)
Mg2 Br3 Mg1 O41 129.73(15)
Mg2 Br3 Mg1 O31 -139.81(16)
Mg2 Br3 Mg1 O21 -50.0(12)
Mg2 Br3 Mg1 Br2 -44.38(6)
Mg2 Br3 Mg1 Br1 42.49(6)
Mg1 Br1 Mg2 O51 136.13(17)
Mg1 Br1 Mg2 O71 -19(5)
Mg1 Br1 Mg2 O61 -133.24(16)
Mg1 Br1 Mg2 Br3 43.36(6)
Mg1 Br1 Mg2 Br2 -41.39(6)
Mg1 Br3 Mg2 O51 -135.87(16)
Mg1 Br3 Mg2 O71 134.74(17)
Mg1 Br3 Mg2 O61 16(3)
Mg1 Br3 Mg2 Br1 -43.18(6)
Mg1 Br3 Mg2 Br2 44.02(6)
Mg1 Br2 Mg2 O51 -42(4)
Mg1 Br2 Mg2 O71 -137.44(17)
Mg1 Br2 Mg2 O61 133.63(16)
Mg1 Br2 Mg2 Br1 41.66(6)
Mg1 Br2 Mg2 Br3 -44.51(6)
O41 Mg1 Mg2 O51 -9.0(3)
O31 Mg1 Mg2 O51 112.8(3)
O21 Mg1 Mg2 O51 -126.8(2)
Br2 Mg1 Mg2 O51 177.9(2)
Br1 Mg1 Mg2 O51 -59.66(18)
Br3 Mg1 Mg2 O51 60.11(18)
O41 Mg1 Mg2 O71 -130.3(3)
O31 Mg1 Mg2 O71 -8.5(3)
O21 Mg1 Mg2 O71 112.0(3)
Br2 Mg1 Mg2 O71 56.6(2)
Br1 Mg1 Mg2 O71 179.1(2)
Br3 Mg1 Mg2 O71 -61.2(2)
O41 Mg1 Mg2 O61 112.2(3)
O31 Mg1 Mg2 O61 -126.0(3)
O21 Mg1 Mg2 O61 -5.6(3)
Br2 Mg1 Mg2 O61 -60.88(19)
Br1 Mg1 Mg2 O61 61.55(19)
Br3 Mg1 Mg2 O61 -178.7(2)
O41 Mg1 Mg2 Br1 50.67(18)
O31 Mg1 Mg2 Br1 172.5(2)
O21 Mg1 Mg2 Br1 -67.11(18)
Br2 Mg1 Mg2 Br1 -122.43(8)
Br3 Mg1 Mg2 Br1 119.77(8)
O41 Mg1 Mg2 Br3 -69.10(19)
O31 Mg1 Mg2 Br3 52.70(19)
O21 Mg1 Mg2 Br3 173.1(2)
Br2 Mg1 Mg2 Br3 117.80(7)
Br1 Mg1 Mg2 Br3 -119.77(8)
O41 Mg1 Mg2 Br2 173.1(2)
O31 Mg1 Mg2 Br2 -65.10(19)
O21 Mg1 Mg2 Br2 55.31(18)
Br1 Mg1 Mg2 Br2 122.43(8)
Br3 Mg1 Mg2 Br2 -117.80(7)
O41 Mg1 O21 C25 90.3(6)
O31 Mg1 O21 C25 -0.3(6)
Br2 Mg1 O21 C25 -95.6(6)
Br1 Mg1 O21 C25 178.3(6)
Br3 Mg1 O21 C25 -90.0(13)
Mg2 Mg1 O21 C25 -135.9(6)
O41 Mg1 O21 C22' -84.7(18)
O31 Mg1 O21 C22' -175.3(18)
Br2 Mg1 O21 C22' 89.5(18)
Br1 Mg1 O21 C22' 3.3(18)
Br3 Mg1 O21 C22' 95(2)
Mg2 Mg1 O21 C22' 49.1(18)
O41 Mg1 O21 C22 -115.6(11)
O31 Mg1 O21 C22 153.8(11)
Br2 Mg1 O21 C22 58.5(10)
Br1 Mg1 O21 C22 -27.7(11)
Br3 Mg1 O21 C22 64.1(16)
Mg2 Mg1 O21 C22 18.2(11)
C25 O21 C22 C23 -22.5(15)
C22' O21 C22 C23 73.2(14)
Mg1 O21 C22 C23 179.4(7)
C25 O21 C22' C23 20(2)
C22 O21 C22' C23 -72.5(16)
Mg1 O21 C22' C23 -163.8(10)
O21 C22 C23 C24 20.6(16)
O21 C22 C23 C22' -69.1(13)
O21 C22' C23 C24 -22(2)
O21 C22' C23 C22 76.6(17)
C22 C23 C24 C25 -11.5(14)
C22' C23 C24 C25 15.7(17)
C22' O21 C25 C24 -11.1(17)
C22 O21 C25 C24 16.1(12)
Mg1 O21 C25 C24 173.2(6)
C23 C24 C25 O21 -3.1(11)
O41 Mg1 O31 C32 1.0(6)
O21 Mg1 O31 C32 91.1(6)
Br2 Mg1 O31 C32 179.1(6)
Br1 Mg1 O31 C32 -76.9(16)
Br3 Mg1 O31 C32 -96.5(6)
Mg2 Mg1 O31 C32 -135.1(6)
O41 Mg1 O31 C35 162.6(5)
O21 Mg1 O31 C35 -107.3(5)
Br2 Mg1 O31 C35 -19.2(5)
Br1 Mg1 O31 C35 84.8(15)
Br3 Mg1 O31 C35 65.2(5)
Mg2 Mg1 O31 C35 26.6(6)
C35 O31 C32 C33 23.3(10)
Mg1 O31 C32 C33 -172.5(6)
O31 C32 C33 C34 -35.7(11)
C32 C33 C34 C35 34.1(12)
C32 O31 C35 C34 -2.7(9)
Mg1 O31 C35 C34 -166.7(6)
C33 C34 C35 O31 -19.6(11)
O31 Mg1 O41 C42 116.1(5)
O21 Mg1 O41 C42 24.8(5)
Br2 Mg1 O41 C42 -46.3(18)
Br1 Mg1 O41 C42 -70.6(5)
Br3 Mg1 O41 C42 -155.2(5)
Mg2 Mg1 O41 C42 -107.5(5)
O31 Mg1 O41 C45 -93.6(5)
O21 Mg1 O41 C45 175.2(5)
Br2 Mg1 O41 C45 104.0(16)
Br1 Mg1 O41 C45 79.7(5)
Br3 Mg1 O41 C45 -4.8(5)
Mg2 Mg1 O41 C45 42.9(6)
C45 O41 C42 C43 14.5(9)
Mg1 O41 C42 C43 169.0(6)
O41 C42 C43 C44' 11.0(15)
O41 C42 C43 C44 -27.7(12)
C44' C43 C44 C45 -68.0(11)
C42 C43 C44 C45 29.5(14)
C44 C43 C44' C45 64.1(12)
C42 C43 C44' C45 -30.9(19)
C42 O41 C45 C44 3.3(11)
Mg1 O41 C45 C44 -150.4(8)
C42 O41 C45 C44' -31.7(12)
Mg1 O41 C45 C44' 174.6(10)
C43 C44 C45 O41 -20.1(14)
C43 C44 C45 C44' 61.8(11)
C43 C44' C45 O41 38.2(18)
C43 C44' C45 C44 -68.9(14)
O71 Mg2 O51 C55' -8.3(13)
O61 Mg2 O51 C55' 80.6(13)
Br1 Mg2 O51 C55' 172.7(13)
Br3 Mg2 O51 C55' -101.3(13)
Br2 Mg2 O51 C55' -104(4)
Mg1 Mg2 O51 C55' -144.5(13)
O71 Mg2 O51 C52' 157.8(12)
O61 Mg2 O51 C52' -113.3(12)
Br1 Mg2 O51 C52' -21.2(12)
Br3 Mg2 O51 C52' 64.9(12)
Br2 Mg2 O51 C52' 62(4)
Mg1 Mg2 O51 C52' 21.6(13)
O71 Mg2 O51 C55 69.7(11)
O61 Mg2 O51 C55 158.6(11)
Br1 Mg2 O51 C55 -109.3(11)
Br3 Mg2 O51 C55 -23.3(11)
Br2 Mg2 O51 C55 -26(5)
Mg1 Mg2 O51 C55 -66.5(11)
O71 Mg2 O51 C52 -131.7(9)
O61 Mg2 O51 C52 -42.8(9)
Br1 Mg2 O51 C52 49.3(9)
Br3 Mg2 O51 C52 135.4(9)
Br2 Mg2 O51 C52 133(4)
Mg1 Mg2 O51 C52 92.1(9)
C55' O51 C52 C53 61.8(13)
C52' O51 C52 C53 -50.6(10)
C55 O51 C52 C53 -0.2(15)
Mg2 O51 C52 C53 -161.4(7)
C55' O51 C52' C53 -27.3(19)
C55 O51 C52' C53 -79.4(14)
C52 O51 C52' C53 49.3(10)
Mg2 O51 C52' C53 164.6(7)
O51 C52 C53 C54 -16.3(18)
O51 C52 C53 C54' -46.5(15)
O51 C52 C53 C52' 49.0(10)
O51 C52' C53 C54 71.2(16)
O51 C52' C53 C54' 41.9(17)
O51 C52' C53 C52 -49.7(11)
C54' C53 C54 C55 94(2)
C52 C53 C54 C55 26(2)
C52' C53 C54 C55 -21.0(17)
C53 C54 C55 O51 -26(2)
C55' O51 C55 C54 -65.5(16)
C52' O51 C55 C54 57.6(16)
C52 O51 C55 C54 15.7(19)
Mg2 O51 C55 C54 178.3(13)
C54 C53 C54' C55' -107(3)
C52 C53 C54' C55' 11(2)
C52' C53 C54' C55' -42(2)
C52' O51 C55' C54' 1(2)
C55 O51 C55' C54' 57.3(16)
C52 O51 C55' C54' -51.8(18)
Mg2 O51 C55' C54' 169.2(12)
C53 C54' C55' O51 27(2)
O51 Mg2 O61 C62' 73.6(12)
O71 Mg2 O61 C62' 162.8(12)
Br1 Mg2 O61 C62' -19.4(12)
Br3 Mg2 O61 C62' -78(3)
Br2 Mg2 O61 C62' -106.3(12)
Mg1 Mg2 O61 C62' -63.1(12)
O51 Mg2 O61 C65' -129.8(9)
O71 Mg2 O61 C65' -40.6(9)
Br1 Mg2 O61 C65' 137.3(8)
Br3 Mg2 O61 C65' 78(3)
Br2 Mg2 O61 C65' 50.4(8)
Mg1 Mg2 O61 C65' 93.5(9)
O51 Mg2 O61 C65 44.1(8)
O71 Mg2 O61 C65 133.3(8)
Br1 Mg2 O61 C65 -48.8(8)
Br3 Mg2 O61 C65 -108(3)
Br2 Mg2 O61 C65 -135.7(8)
Mg1 Mg2 O61 C65 -92.6(8)
O51 Mg2 O61 C62 -170.7(10)
O71 Mg2 O61 C62 -81.4(10)
Br1 Mg2 O61 C62 96.4(10)
Br3 Mg2 O61 C62 37(3)
Br2 Mg2 O61 C62 9.5(10)
Mg1 Mg2 O61 C62 52.7(10)
C62' O61 C62 C63 22.5(14)
C65' O61 C62 C63 158(3)
C65 O61 C62 C63 32.9(15)
Mg2 O61 C62 C63 -117.1(10)
C65' O61 C62' C63 -45.9(16)
C65 O61 C62' C63 -179(4)
C62 O61 C62' C63 -21.6(14)
Mg2 O61 C62' C63 113.2(11)
O61 C62 C63 C64 -28(2)
O61 C62 C63 C64' -178(3)
O61 C62 C63 C62' -21.4(14)
O61 C62' C63 C64 -168(3)
O61 C62' C63 C64' 35(2)
O61 C62' C63 C62 21.5(14)
C64' C63 C64 C65 36(3)
C62 C63 C64 C65 10(2)
C62' C63 C64 C65 -0.4(18)
C62' O61 C65 C64 -7(3)
C65' O61 C65 C64 -62.7(18)
C62 O61 C65 C64 -29.9(17)
Mg2 O61 C65 C64 123.5(13)
C63 C64 C65 O61 13(2)
C64 C63 C64' C65' -34(4)
C62 C63 C64' C65' 12.8(18)
C62' C63 C64' C65' -11(2)
C62' O61 C65' C64' 40.6(17)
C65 O61 C65' C64' 63.2(17)
C62 O61 C65' C64' -3.8(19)
Mg2 O61 C65' C64' -122.9(12)
C63 C64' C65' O61 -18(2)
O51 Mg2 O71 C75' -134.3(11)
O61 Mg2 O71 C75' 135.2(11)
Br1 Mg2 O71 C75' 21(5)
Br3 Mg2 O71 C75' -41.3(11)
Br2 Mg2 O71 C75' 43.2(11)
Mg1 Mg2 O71 C75' 2.5(11)
O51 Mg2 O71 C75 -106.2(12)
O61 Mg2 O71 C75 163.3(12)
Br1 Mg2 O71 C75 49(5)
Br3 Mg2 O71 C75 -13.3(12)
Br2 Mg2 O71 C75 71.3(12)
Mg1 Mg2 O71 C75 30.5(13)
O51 Mg2 O71 C72' 33.8(9)
O61 Mg2 O71 C72' -56.7(9)
Br1 Mg2 O71 C72' -171(4)
Br3 Mg2 O71 C72' 126.7(8)
Br2 Mg2 O71 C72' -148.7(8)
Mg1 Mg2 O71 C72' 170.5(8)
O51 Mg2 O71 C72 106.7(9)
O61 Mg2 O71 C72 16.1(9)
Br1 Mg2 O71 C72 -98(5)
Br3 Mg2 O71 C72 -160.4(9)
Br2 Mg2 O71 C72 -75.8(9)
Mg1 Mg2 O71 C72 -116.6(9)
C75' O71 C72 C73 58.4(12)
C75 O71 C72 C73 39.3(14)
C72' O71 C72 C73 -51.0(9)
Mg2 O71 C72 C73 -167.2(6)
C75' O71 C72' C73 -33.3(13)
C75 O71 C72' C73 -54.1(11)
C72 O71 C72' C73 48.5(8)
Mg2 O71 C72' C73 156.9(6)
O71 C72 C73 C74 -48.2(12)
O71 C72 C73 C72' 48.4(9)
O71 C72' C73 C74 45.4(11)
O71 C72' C73 C72 -49.7(9)
C72 C73 C74 C75' 17.1(14)
C72' C73 C74 C75' -41.1(13)
C72 C73 C74 C75 40.1(14)
C72' C73 C74 C75 -18.2(14)
C75' O71 C75 C74 -73.6(17)
C72' O71 C75 C74 44.9(15)
C72 O71 C75 C74 -15.3(17)
Mg2 O71 C75 C74 -166.7(8)
C73 C74 C75 O71 -15.9(17)
C75' C74 C75 O71 74.0(17)
C75 O71 C75' C74 75.6(17)
C72' O71 C75' C74 9.4(16)
C72 O71 C75' C74 -49.0(14)
Mg2 O71 C75' C74 179.3(8)
C73 C74 C75' O71 21.1(16)
C75 C74 C75' O71 -74.9(17)
